data_7152496
loop_
_publ_author_name
'Rueping, Magnus'
'Merino, Est\'ibaliz'
'Bolte, Michael'

_publ_section_title
;
 Efficient proline and prolinol ether mediated 3-component synthesis of 3-
 and 3,4-substituted chromenone derivatives.
;
_journal_issue 30
_journal_name_full 'Organic &amp; biomolecular chemistry'
_journal_page_first 6201
_journal_page_last 6210
_journal_paper_doi 10.1039/c2ob25443c
_journal_volume 10
_journal_year 2012
_chemical_absolute_configuration ad
_chemical_formula_moiety 'C19 H21 Br O4'
_chemical_formula_sum 'C19 H21 Br O4'
_chemical_formula_weight 393.27
_chemical_name_systematic
;
?
;
_space_group_IT_number 5
_symmetry_cell_setting monoclinic
_symmetry_space_group_name_Hall 'C 2y'
_symmetry_space_group_name_H-M 'C 1 2 1'
_atom_sites_solution_hydrogens geom
_atom_sites_solution_primary direct
_atom_sites_solution_secondary difmap
_audit_creation_method SHELXL-97
_cell_angle_alpha 90.00
_cell_angle_beta 90.353(6)
_cell_angle_gamma 90.00
_cell_formula_units_Z 4
_cell_length_a 10.7772(8)
_cell_length_b 6.5073(5)
_cell_length_c 25.4062(19)
_cell_measurement_reflns_used 13729
_cell_measurement_temperature 173(2)
_cell_measurement_theta_max 27.3
_cell_measurement_theta_min 2.5
_cell_volume 1781.7(2)
_computing_cell_refinement 'X-Area (Stoe & Cie, 2001)'
_computing_data_collection 'X-Area (Stoe & Cie, 2001)'
_computing_data_reduction 'X-Area (Stoe & Cie, 2001)'
_computing_molecular_graphics 'XP in SHELXTL-Plus (Sheldrick, 1991)'
_computing_publication_material SHELXL97
_computing_structure_refinement 'SHELXL97 (Sheldrick, 1997) '
_computing_structure_solution 'SHELXS97 (Sheldrick, 1990) '
_diffrn_ambient_temperature 173(2)
_diffrn_measured_fraction_theta_full 0.999
_diffrn_measured_fraction_theta_max 0.990
_diffrn_measurement_device_type 'STOE IPDS II two-circle-diffractometer'
_diffrn_measurement_method \w
_diffrn_radiation_monochromator graphite
_diffrn_radiation_source 'fine-focus sealed tube'
_diffrn_radiation_type MoK\a
_diffrn_radiation_wavelength 0.71073
_diffrn_reflns_av_R_equivalents 0.0828
_diffrn_reflns_av_sigmaI/netI 0.0733
_diffrn_reflns_limit_h_max 13
_diffrn_reflns_limit_h_min -13
_diffrn_reflns_limit_k_max 8
_diffrn_reflns_limit_k_min -8
_diffrn_reflns_limit_l_max 32
_diffrn_reflns_limit_l_min -32
_diffrn_reflns_number 14228
_diffrn_reflns_theta_full 25.00
_diffrn_reflns_theta_max 26.97
_diffrn_reflns_theta_min 2.40
_diffrn_standards_number 0
_exptl_absorpt_coefficient_mu 2.326
_exptl_absorpt_correction_T_max 0.7519
_exptl_absorpt_correction_T_min 0.5052
_exptl_absorpt_correction_type multi-scan
_exptl_absorpt_process_details 'MULABS (Spek, 2003; Blessing, 1995)'
_exptl_crystal_colour colourless
_exptl_crystal_density_diffrn 1.466
_exptl_crystal_density_method 'not measured'
_exptl_crystal_description plate
_exptl_crystal_F_000 808
_exptl_crystal_size_max 0.34
_exptl_crystal_size_mid 0.29
_exptl_crystal_size_min 0.13
_refine_diff_density_max 0.680
_refine_diff_density_min -0.514
_refine_diff_density_rms 0.106
_refine_ls_abs_structure_details 'Flack H D (1983), Acta Cryst. A39, 876-881'
_refine_ls_abs_structure_Flack 0.008(12)
_refine_ls_extinction_coef 0.0180(16)
_refine_ls_extinction_expression Fc^*^=kFc[1+0.001xFc^2^\l^3^/sin(2\q)]^-1/4^
_refine_ls_extinction_method SHELXL
_refine_ls_goodness_of_fit_ref 1.005
_refine_ls_hydrogen_treatment constr
_refine_ls_matrix_type full
_refine_ls_number_parameters 218
_refine_ls_number_reflns 3813
_refine_ls_number_restraints 1
_refine_ls_restrained_S_all 1.004
_refine_ls_R_factor_all 0.0572
_refine_ls_R_factor_gt 0.0528
_refine_ls_shift/su_max 0.000
_refine_ls_shift/su_mean 0.000
_refine_ls_structure_factor_coef Fsqd
_refine_ls_weighting_details 'calc w=1/[\s^2^(Fo^2^)+(0.0912P)^2^] where P=(Fo^2^+2Fc^2^)/3'
_refine_ls_weighting_scheme calc
_refine_ls_wR_factor_gt 0.1355
_refine_ls_wR_factor_ref 0.1394
_reflns_number_gt 3440
_reflns_number_total 3813
_reflns_threshold_expression I>2\s(I)
_cod_data_source_file c2ob25443c.txt
_cod_data_source_block mr50
_cod_depositor_comments
;
The following automatic conversions were performed:

'_symmetry_cell_setting' value 'Monoclinic' changed to 'monoclinic'
according to /home/saulius/struct/CIF-dictionaries/cif_core.dic
dictionary named 'cif_core.dic' version 2.4.1 from 2010-06-29.

Automatic conversion script
Id: cif_fix_values 1891 2012-01-12 08:04:46Z andrius 
;
_cod_original_sg_symbol_H-M 'C 2'
_cod_database_code 7152496

loop_
_symmetry_equiv_pos_as_xyz
'x, y, z'
'-x, y, -z'
'x+1/2, y+1/2, z'
'-x+1/2, y+1/2, -z'

loop_
_atom_site_label
_atom_site_type_symbol
_atom_site_fract_x
_atom_site_fract_y
_atom_site_fract_z
_atom_site_U_iso_or_equiv
_atom_site_adp_type
_atom_site_occupancy
_atom_site_symmetry_multiplicity
_atom_site_calc_flag
_atom_site_refinement_flags
Br1 Br 0.32268(4) 0.90082(9) 0.035134(15) 0.0567(2) Uani 1 1 d .
O1 O 0.7761(2) 0.2926(4) 0.27471(10) 0.0364(6) Uani 1 1 d .
O2 O 0.7571(2) 0.4630(4) 0.19487(10) 0.0370(6) Uani 1 1 d .
O3 O 0.6676(3) 0.1697(4) 0.16566(12) 0.0439(7) Uani 1 1 d .
O4 O 0.8810(3) 0.9244(5) 0.35656(12) 0.0502(7) Uani 1 1 d .
C1 C 0.8402(3) 0.3449(6) 0.22786(14) 0.0364(8) Uani 1 1 d .
H1 H 0.8642 0.2162 0.2090 0.044 Uiso 1 1 calc R
C2 C 0.9543(3) 0.4741(6) 0.23731(15) 0.0377(8) Uani 1 1 d .
H2 H 0.9899 0.5128 0.2024 0.045 Uiso 1 1 calc R
C3 C 0.9169(3) 0.6700(6) 0.26591(16) 0.0385(8) Uani 1 1 d .
H3A H 0.9920 0.7433 0.2784 0.046 Uiso 1 1 calc R
H3B H 0.8711 0.7617 0.2415 0.046 Uiso 1 1 calc R
C4 C 0.8366(3) 0.6161(6) 0.31177(16) 0.0368(8) Uani 1 1 d .
C5 C 0.7753(3) 0.4340(6) 0.31420(14) 0.0346(7) Uani 1 1 d .
C6 C 0.7002(4) 0.3622(6) 0.35923(15) 0.0409(9) Uani 1 1 d .
H6A H 0.7126 0.2124 0.3636 0.049 Uiso 1 1 calc R
H6B H 0.6113 0.3855 0.3511 0.049 Uiso 1 1 calc R
C7 C 0.7328(4) 0.4706(7) 0.41149(15) 0.0421(9) Uani 1 1 d .
C8 C 0.7369(4) 0.7033(7) 0.40020(16) 0.0436(9) Uani 1 1 d .
H8A H 0.6522 0.7511 0.3911 0.052 Uiso 1 1 calc R
H8B H 0.7635 0.7762 0.4326 0.052 Uiso 1 1 calc R
C9 C 0.8244(3) 0.7600(6) 0.35565(16) 0.0383(8) Uani 1 1 d .
C10 C 0.6720(3) 0.3564(6) 0.16659(14) 0.0366(8) Uani 1 1 d .
C11 C 0.5875(4) 0.4948(6) 0.13635(14) 0.0372(8) Uani 1 1 d .
C12 C 0.4790(3) 0.4101(9) 0.11459(15) 0.0442(8) Uani 1 1 d .
H12 H 0.4598 0.2697 0.1206 0.053 Uiso 1 1 calc R
C13 C 0.4011(4) 0.5280(7) 0.08484(17) 0.0474(10) Uani 1 1 d .
H13 H 0.3274 0.4709 0.0703 0.057 Uiso 1 1 calc R
C14 C 0.4310(4) 0.7327(7) 0.07613(15) 0.0423(9) Uani 1 1 d .
C15 C 0.5365(4) 0.8195(7) 0.09717(16) 0.0438(9) Uani 1 1 d .
H15 H 0.5559 0.9595 0.0905 0.053 Uiso 1 1 calc R
C16 C 0.6144(4) 0.6997(6) 0.12830(15) 0.0393(8) Uani 1 1 d .
H16 H 0.6862 0.7588 0.1440 0.047 Uiso 1 1 calc R
C17 C 1.0518(4) 0.3484(7) 0.26780(16) 0.0450(9) Uani 1 1 d .
H17A H 1.1257 0.4330 0.2739 0.067 Uiso 1 1 calc R
H17B H 1.0744 0.2267 0.2473 0.067 Uiso 1 1 calc R
H17C H 1.0174 0.3055 0.3017 0.067 Uiso 1 1 calc R
C18 C 0.6333(4) 0.4229(10) 0.45235(16) 0.0567(11) Uani 1 1 d .
H18A H 0.6317 0.2747 0.4592 0.085 Uiso 1 1 calc R
H18B H 0.5521 0.4670 0.4389 0.085 Uiso 1 1 calc R
H18C H 0.6523 0.4964 0.4851 0.085 Uiso 1 1 calc R
C19 C 0.8599(4) 0.3981(9) 0.43202(15) 0.0507(9) Uani 1 1 d .
H19A H 0.9236 0.4290 0.4058 0.076 Uiso 1 1 calc R
H19B H 0.8574 0.2496 0.4383 0.076 Uiso 1 1 calc R
H19C H 0.8797 0.4694 0.4650 0.076 Uiso 1 1 calc R

loop_
_atom_site_aniso_label
_atom_site_aniso_U_11
_atom_site_aniso_U_22
_atom_site_aniso_U_33
_atom_site_aniso_U_23
_atom_site_aniso_U_13
_atom_site_aniso_U_12
Br1 0.0545(3) 0.0699(3) 0.0455(2) 0.0014(2) -0.01119(16) 0.0184(2)
O1 0.0399(13) 0.0342(13) 0.0351(13) -0.0044(10) -0.0005(10) -0.0045(10)
O2 0.0371(12) 0.0337(13) 0.0401(13) -0.0018(9) -0.0111(11) -0.0025(9)
O3 0.0439(14) 0.0294(14) 0.0583(17) -0.0035(12) -0.0089(13) -0.0032(10)
O4 0.0512(15) 0.0369(15) 0.0625(16) -0.0100(15) -0.0072(12) 0.0023(14)
C1 0.0390(18) 0.0348(19) 0.0352(16) -0.0004(13) -0.0035(14) 0.0026(13)
C2 0.0345(17) 0.0426(19) 0.0361(17) -0.0012(14) -0.0003(14) -0.0008(14)
C3 0.0325(17) 0.0354(19) 0.047(2) -0.0005(16) -0.0069(15) -0.0052(14)
C4 0.0312(16) 0.0340(17) 0.045(2) -0.0032(14) -0.0068(15) 0.0038(14)
C5 0.0338(15) 0.0300(19) 0.0398(16) -0.0054(14) -0.0064(13) 0.0041(13)
C6 0.0399(17) 0.044(2) 0.0390(17) -0.0011(16) -0.0013(14) -0.0031(16)
C7 0.044(2) 0.047(2) 0.0348(17) 0.0000(15) -0.0033(15) 0.0069(16)
C8 0.0426(19) 0.045(2) 0.044(2) -0.0076(17) -0.0023(16) 0.0125(16)
C9 0.0381(18) 0.0317(17) 0.045(2) -0.0060(15) -0.0109(16) 0.0083(14)
C10 0.0347(16) 0.040(2) 0.0354(16) -0.0009(14) -0.0009(13) -0.0027(14)
C11 0.0387(18) 0.0370(18) 0.0357(17) -0.0035(14) -0.0039(15) 0.0011(14)
C12 0.0415(17) 0.0444(19) 0.0467(17) -0.003(2) -0.0081(14) -0.006(2)
C13 0.040(2) 0.052(2) 0.050(2) -0.0071(19) -0.0087(17) -0.0046(17)
C14 0.041(2) 0.051(2) 0.0345(18) -0.0031(16) -0.0037(15) 0.0067(17)
C15 0.052(2) 0.042(2) 0.0373(19) -0.0011(15) -0.0050(16) 0.0045(17)
C16 0.0392(19) 0.0394(19) 0.0393(18) -0.0028(15) -0.0064(15) -0.0011(15)
C17 0.0369(18) 0.054(2) 0.044(2) -0.0012(17) -0.0070(15) 0.0070(16)
C18 0.058(2) 0.072(3) 0.0401(18) 0.003(3) 0.0052(17) 0.004(3)
C19 0.054(2) 0.053(2) 0.0451(18) -0.001(3) -0.0132(16) 0.007(2)

loop_
_atom_type_symbol
_atom_type_description
_atom_type_scat_dispersion_real
_atom_type_scat_dispersion_imag
_atom_type_scat_source
C C 0.0033 0.0016 'International Tables Vol C Tables 4.2.6.8 and 6.1.1.4'
H H 0.0000 0.0000 'International Tables Vol C Tables 4.2.6.8 and 6.1.1.4'
Br Br -0.2901 2.4595 'International Tables Vol C Tables 4.2.6.8 and 6.1.1.4'
O O 0.0106 0.0060 'International Tables Vol C Tables 4.2.6.8 and 6.1.1.4'

loop_
_geom_angle_atom_site_label_1
_geom_angle_atom_site_label_2
_geom_angle_atom_site_label_3
_geom_angle
C5 O1 C1 117.5(3)
C10 O2 C1 116.8(3)
O1 C1 O2 108.1(3)
O1 C1 C2 113.6(3)
O2 C1 C2 107.3(3)
O1 C1 H1 109.2
O2 C1 H1 109.2
C2 C1 H1 109.2
C1 C2 C3 109.0(3)
C1 C2 C17 109.8(3)
C3 C2 C17 112.7(3)
C1 C2 H2 108.4
C3 C2 H2 108.4
C17 C2 H2 108.4
C4 C3 C2 109.3(3)
C4 C3 H3A 109.8
C2 C3 H3A 109.8
C4 C3 H3B 109.8
C2 C3 H3B 109.8
H3A C3 H3B 108.3
C5 C4 C9 118.5(4)
C5 C4 C3 121.6(3)
C9 C4 C3 119.9(3)
C4 C5 O1 123.4(3)
C4 C5 C6 125.4(3)
O1 C5 C6 111.2(3)
C5 C6 C7 113.5(3)
C5 C6 H6A 108.9
C7 C6 H6A 108.9
C5 C6 H6B 108.9
C7 C6 H6B 108.9
H6A C6 H6B 107.7
C18 C7 C19 109.6(3)
C18 C7 C8 110.3(4)
C19 C7 C8 109.8(4)
C18 C7 C6 109.5(3)
C19 C7 C6 110.5(3)
C8 C7 C6 107.2(3)
C9 C8 C7 113.2(3)
C9 C8 H8A 108.9
C7 C8 H8A 108.9
C9 C8 H8B 108.9
C7 C8 H8B 108.9
H8A C8 H8B 107.7
O4 C9 C4 121.6(4)
O4 C9 C8 120.4(4)
C4 C9 C8 118.1(4)
O3 C10 O2 123.3(3)
O3 C10 C11 124.8(3)
O2 C10 C11 111.9(3)
C16 C11 C12 119.8(4)
C16 C11 C10 122.1(3)
C12 C11 C10 118.1(4)
C13 C12 C11 120.4(5)
C13 C12 H12 119.8
C11 C12 H12 119.8
C12 C13 C14 119.1(4)
C12 C13 H13 120.5
C14 C13 H13 120.5
C15 C14 C13 121.6(4)
C15 C14 Br1 118.6(3)
C13 C14 Br1 119.8(3)
C14 C15 C16 119.1(4)
C14 C15 H15 120.4
C16 C15 H15 120.4
C11 C16 C15 120.0(4)
C11 C16 H16 120.0
C15 C16 H16 120.0
C2 C17 H17A 109.5
C2 C17 H17B 109.5
H17A C17 H17B 109.5
C2 C17 H17C 109.5
H17A C17 H17C 109.5
H17B C17 H17C 109.5
C7 C18 H18A 109.5
C7 C18 H18B 109.5
H18A C18 H18B 109.5
C7 C18 H18C 109.5
H18A C18 H18C 109.5
H18B C18 H18C 109.5
C7 C19 H19A 109.5
C7 C19 H19B 109.5
H19A C19 H19B 109.5
C7 C19 H19C 109.5
H19A C19 H19C 109.5
H19B C19 H19C 109.5

loop_
_geom_bond_atom_site_label_1
_geom_bond_atom_site_label_2
_geom_bond_distance
Br1 C14 1.905(4)
O1 C5 1.362(4)
O1 C1 1.421(5)
O2 C10 1.353(4)
O2 C1 1.444(4)
O3 C10 1.216(5)
O4 C9 1.232(5)
C1 C2 1.508(5)
C1 H1 1.0000
C2 C3 1.523(5)
C2 C17 1.537(5)
C2 H2 1.0000
C3 C4 1.498(6)
C3 H3A 0.9900
C3 H3B 0.9900
C4 C5 1.358(5)
C4 C9 1.463(5)
C5 C6 1.481(5)
C6 C7 1.542(5)
C6 H6A 0.9900
C6 H6B 0.9900
C7 C18 1.529(6)
C7 C19 1.537(5)
C7 C8 1.542(6)
C8 C9 1.522(6)
C8 H8A 0.9900
C8 H8B 0.9900
C10 C11 1.491(5)
C11 C16 1.380(6)
C11 C12 1.403(5)
C12 C13 1.363(7)
C12 H12 0.9500
C13 C14 1.388(7)
C13 H13 0.9500
C14 C15 1.375(6)
C15 C16 1.389(6)
C15 H15 0.9500
C16 H16 0.9500
C17 H17A 0.9800
C17 H17B 0.9800
C17 H17C 0.9800
C18 H18A 0.9800
C18 H18B 0.9800
C18 H18C 0.9800
C19 H19A 0.9800
C19 H19B 0.9800
C19 H19C 0.9800

loop_
_geom_torsion_atom_site_label_1
_geom_torsion_atom_site_label_2
_geom_torsion_atom_site_label_3
_geom_torsion_atom_site_label_4
_geom_torsion
C5 O1 C1 O2 -84.4(3)
C5 O1 C1 C2 34.6(4)
C10 O2 C1 O1 -79.8(4)
C10 O2 C1 C2 157.3(3)
O1 C1 C2 C3 -57.9(4)
O2 C1 C2 C3 61.6(4)
O1 C1 C2 C17 66.0(4)
O2 C1 C2 C17 -174.5(3)
C1 C2 C3 C4 48.7(4)
C17 C2 C3 C4 -73.5(4)
C2 C3 C4 C5 -20.8(5)
C2 C3 C4 C9 158.3(3)
C9 C4 C5 O1 177.3(3)
C3 C4 C5 O1 -3.7(5)
C9 C4 C5 C6 -3.0(5)
C3 C4 C5 C6 176.0(3)
C1 O1 C5 C4 -3.0(5)
C1 O1 C5 C6 177.2(3)
C4 C5 C6 C7 -21.0(5)
O1 C5 C6 C7 158.7(3)
C5 C6 C7 C18 167.5(4)
C5 C6 C7 C19 -71.7(5)
C5 C6 C7 C8 47.9(4)
C18 C7 C8 C9 -173.9(3)
C19 C7 C8 C9 65.3(4)
C6 C7 C8 C9 -54.7(4)
C5 C4 C9 O4 177.5(3)
C3 C4 C9 O4 -1.6(5)
C5 C4 C9 C8 -3.8(5)
C3 C4 C9 C8 177.1(3)
C7 C8 C9 O4 -147.0(4)
C7 C8 C9 C4 34.3(5)
C1 O2 C10 O3 -4.2(5)
C1 O2 C10 C11 177.0(3)
O3 C10 C11 C16 -163.5(4)
O2 C10 C11 C16 15.2(5)
O3 C10 C11 C12 14.9(6)
O2 C10 C11 C12 -166.4(3)
C16 C11 C12 C13 1.1(6)
C10 C11 C12 C13 -177.4(4)
C11 C12 C13 C14 0.4(7)
C12 C13 C14 C15 -0.6(7)
C12 C13 C14 Br1 -179.5(3)
C13 C14 C15 C16 -0.6(6)
Br1 C14 C15 C16 178.3(3)
C12 C11 C16 C15 -2.3(6)
C10 C11 C16 C15 176.1(4)
C14 C15 C16 C11 2.0(6)
